data_7229180
loop_
_publ_author_name
'Sykes, Nicole Margaret'
'Su, Hong'
'Weber, Edwin'
'Bourne, Susan A.'
'Nassimbeni, Luigi'

_publ_section_title
;
 Crystallisation Temperature Control of Stoichiometry and Selectivity in
 Host- Guest Compounds
;
_journal_name_full CrystEngComm
_journal_paper_doi 10.1039/C7CE01414G
_journal_year 2017
_chemical_formula_moiety '3 (C28 H18 O2), 4 (C3 H8 O1) '
_chemical_formula_sum 'C96 H86 O10'
_chemical_formula_weight 1399.65
_chemical_name_systematic 'tri 9,9?-(ethyne-1,2-diyl)-bis(fluoren-9-ol) tetra (2-propanol) Clathrate'
_space_group_IT_number 2
_symmetry_cell_setting triclinic
_symmetry_space_group_name_Hall '-P 1'
_symmetry_space_group_name_H-M 'P -1'
_atom_sites_solution_hydrogens geom
_atom_sites_solution_primary direct
_atom_sites_solution_secondary difmap
_audit_creation_method SHELXL-97
_audit_update_record
;
2017-06-23 deposited with the CCDC.
2017-09-18 downloaded from the CCDC.
;
_cell_angle_alpha 104.29(3)
_cell_angle_beta 94.58(3)
_cell_angle_gamma 96.70(3)
_cell_formula_units_Z 1
_cell_length_a 10.150(2)
_cell_length_b 10.397(2)
_cell_length_c 18.780(4)
_cell_measurement_reflns_used 34826
_cell_measurement_temperature 153(2)
_cell_measurement_theta_max 27.97
_cell_measurement_theta_min 2.03
_cell_volume 1895.2(7)
_computing_cell_refinement 'SAINT-Plus (Bruker, 2004)'
_computing_data_collection 'APEX2 (Bruker, 2005)'
_computing_data_reduction 'SAINT-Plus and XPREP (Bruker 2004)'
_computing_molecular_graphics 'X-seed (Barbour, 1999)'
_computing_publication_material 'SHELXL-97 (Sheldrick, 1997)'
_computing_structure_refinement 'SHELXL-97 (Sheldrick, 1997)'
_computing_structure_solution 'SHELXS-97 (Sheldrick, 1990)'
_diffrn_ambient_temperature 153(2)
_diffrn_measured_fraction_theta_full 0.995
_diffrn_measured_fraction_theta_max 0.995
_diffrn_measurement_device_type 'Bruker Kappa Duo Apex II diffractometer'
_diffrn_measurement_method '1.2\% \f scans and \w scans'
_diffrn_radiation_monochromator graphite
_diffrn_radiation_source 'fine-focus sealed tube'
_diffrn_radiation_type MoK\a
_diffrn_radiation_wavelength 0.71073
_diffrn_reflns_av_R_equivalents 0.0290
_diffrn_reflns_av_sigmaI/netI 0.0266
_diffrn_reflns_limit_h_max 13
_diffrn_reflns_limit_h_min -13
_diffrn_reflns_limit_k_max 13
_diffrn_reflns_limit_k_min -13
_diffrn_reflns_limit_l_max 24
_diffrn_reflns_limit_l_min -24
_diffrn_reflns_number 34821
_diffrn_reflns_theta_full 27.97
_diffrn_reflns_theta_max 27.97
_diffrn_reflns_theta_min 2.03
_exptl_absorpt_coefficient_mu 0.078
_exptl_absorpt_correction_T_max 0.9694
_exptl_absorpt_correction_T_min 0.9568
_exptl_absorpt_correction_type multi-scan
_exptl_absorpt_process_details '(SADABS; Sheldrick, 1996)'
_exptl_crystal_colour colorless
_exptl_crystal_density_diffrn 1.226
_exptl_crystal_density_method 'not measured'
_exptl_crystal_description block
_exptl_crystal_F_000 742
_exptl_crystal_size_max 0.57
_exptl_crystal_size_mid 0.41
_exptl_crystal_size_min 0.40
_refine_diff_density_max 0.306
_refine_diff_density_min -0.346
_refine_diff_density_rms 0.038
_refine_ls_extinction_method none
_refine_ls_goodness_of_fit_ref 1.037
_refine_ls_hydrogen_treatment mixed
_refine_ls_matrix_type full
_refine_ls_number_parameters 562
_refine_ls_number_reflns 9087
_refine_ls_number_restraints 200
_refine_ls_restrained_S_all 1.069
_refine_ls_R_factor_all 0.0617
_refine_ls_R_factor_gt 0.0463
_refine_ls_shift/su_max 0.000
_refine_ls_shift/su_mean 0.000
_refine_ls_structure_factor_coef Fsqd
_refine_ls_weighting_details 'calc w=1/[\s^2^(Fo^2^)+(0.0525P)^2^+0.6055P] where P=(Fo^2^+2Fc^2^)/3'
_refine_ls_weighting_scheme calc
_refine_ls_wR_factor_gt 0.1124
_refine_ls_wR_factor_ref 0.1223
_reflns_number_gt 7143
_reflns_number_total 9087
_reflns_threshold_expression >2sigma(I)
_cod_data_source_file c7ce01414g3.cif
_cod_data_source_block structure6
_cod_depositor_comments
;
The following automatic conversions were performed:

'_symmetry_cell_setting' value 'Triclinic' changed to 'triclinic'
according to
/home/data/users/saulius/crontab/automatic-downloads/rss-feeds/RSC/lib/dictionaries/cif_core.dic
dictionary named 'cif_core.dic' version 2.4.2 from 2011-04-26.

Automatic conversion script
Id: cif_fix_values 4973 2017-02-22 13:04:09Z antanas 
;
_cod_original_sg_symbol_H-M P-1
_cod_database_code 7229180

loop_
_symmetry_equiv_pos_as_xyz
'x, y, z'
'-x, -y, -z'

loop_
_atom_site_label
_atom_site_type_symbol
_atom_site_fract_x
_atom_site_fract_y
_atom_site_fract_z
_atom_site_U_iso_or_equiv
_atom_site_adp_type
_atom_site_occupancy
_atom_site_symmetry_multiplicity
_atom_site_calc_flag
_atom_site_refinement_flags
_atom_site_disorder_assembly
_atom_site_disorder_group
O13 O 0.34141(9) 0.74203(10) 0.20150(5) 0.0314(2) Uani 1 1 d D . .
O16 O 0.85655(9) 0.86125(9) 0.29809(5) 0.0301(2) Uani 1 1 d D . .
H16 H 0.8183(18) 0.8112(17) 0.3301(9) 0.056(6) Uiso 1 1 d D . .
H13 H 0.2506(10) 0.711(3) 0.1831(17) 0.136(12) Uiso 1 1 d D . .
O41 O 0.54716(11) 0.53906(10) 0.35574(6) 0.0338(2) Uani 1 1 d D . .
H41 H 0.4649(12) 0.5790(19) 0.3556(12) 0.067(6) Uiso 1 1 d D . .
O44 O 0.34207(14) 0.67119(14) 0.33680(7) 0.0574(4) Uani 1 1 d DU . .
H44 H 0.350(4) 0.694(4) 0.2911(12) 0.196(18) Uiso 1 1 d D . .
O47 O 0.75999(14) 0.74169(13) 0.39950(7) 0.0564(3) Uani 1 1 d DU . .
H47 H 0.6811(14) 0.6755(17) 0.3834(13) 0.080(7) Uiso 1 1 d D . .
C1 C 0.39556(12) 0.72838(13) 0.07593(7) 0.0259(3) Uani 1 1 d . . .
C2 C 0.40549(13) 0.85640(14) 0.06645(9) 0.0326(3) Uani 1 1 d . . .
H2 H 0.4371 0.9322 0.1067 0.039 Uiso 1 1 calc R . .
C3 C 0.36808(14) 0.87177(16) -0.00350(9) 0.0380(3) Uani 1 1 d . . .
H3 H 0.3733 0.9591 -0.0111 0.046 Uiso 1 1 calc R . .
C4 C 0.32320(15) 0.76103(17) -0.06220(9) 0.0390(3) Uani 1 1 d . . .
H4 H 0.2984 0.7736 -0.1096 0.047 Uiso 1 1 calc R . .
C5 C 0.31384(14) 0.63216(16) -0.05288(8) 0.0336(3) Uani 1 1 d . . .
H5 H 0.2836 0.5565 -0.0934 0.040 Uiso 1 1 calc R . .
C6 C 0.34966(12) 0.61639(13) 0.01691(7) 0.0256(3) Uani 1 1 d . . .
C7 C 0.34647(12) 0.49541(13) 0.04431(7) 0.0259(3) Uani 1 1 d . . .
C8 C 0.30497(14) 0.36122(14) 0.00851(8) 0.0331(3) Uani 1 1 d . . .
H8 H 0.2749 0.3345 -0.0429 0.040 Uiso 1 1 calc R . .
C9 C 0.30847(15) 0.26719(15) 0.04948(10) 0.0405(4) Uani 1 1 d . . .
H9 H 0.2792 0.1752 0.0258 0.049 Uiso 1 1 calc R . .
C10 C 0.35371(16) 0.30465(16) 0.12406(10) 0.0407(4) Uani 1 1 d . . .
H10 H 0.3555 0.2384 0.1509 0.049 Uiso 1 1 calc R . .
C11 C 0.39686(15) 0.43916(15) 0.16016(9) 0.0340(3) Uani 1 1 d . . .
H11 H 0.4294 0.4655 0.2112 0.041 Uiso 1 1 calc R . .
C12 C 0.39094(12) 0.53277(13) 0.11963(7) 0.0255(3) Uani 1 1 d . . .
C13 C 0.42477(12) 0.68493(13) 0.14656(7) 0.0255(3) Uani 1 1 d . . .
C14 C 0.56476(13) 0.72612(13) 0.17893(7) 0.0277(3) Uani 1 1 d . . .
C15 C 0.68032(13) 0.75329(13) 0.20133(7) 0.0270(3) Uani 1 1 d . . .
C16 C 0.82592(12) 0.78022(13) 0.22443(7) 0.0259(3) Uani 1 1 d . . .
C17 C 0.88362(13) 0.64752(13) 0.20998(8) 0.0271(3) Uani 1 1 d . . .
C18 C 0.85677(15) 0.54185(14) 0.24128(8) 0.0338(3) Uani 1 1 d . . .
H18 H 0.7941 0.5443 0.2764 0.041 Uiso 1 1 calc R . .
C19 C 0.92396(16) 0.43118(15) 0.22005(10) 0.0411(4) Uani 1 1 d . . .
H19 H 0.9082 0.3581 0.2417 0.049 Uiso 1 1 calc R . .
C20 C 1.01296(16) 0.42685(16) 0.16801(10) 0.0445(4) Uani 1 1 d . . .
H20 H 1.0581 0.3509 0.1545 0.053 Uiso 1 1 calc R . .
C21 C 1.03759(14) 0.53116(15) 0.13516(10) 0.0398(4) Uani 1 1 d . . .
H21 H 1.0973 0.5265 0.0984 0.048 Uiso 1 1 calc R . .
C22 C 0.97307(12) 0.64317(14) 0.15695(8) 0.0294(3) Uani 1 1 d . . .
C23 C 0.98219(12) 0.76916(14) 0.13440(8) 0.0294(3) Uani 1 1 d . . .
C24 C 1.05777(14) 0.81410(16) 0.08461(9) 0.0369(3) Uani 1 1 d . . .
H24 H 1.1146 0.7590 0.0574 0.044 Uiso 1 1 calc R . .
C25 C 1.04829(15) 0.94091(17) 0.07561(9) 0.0414(4) Uani 1 1 d . . .
H25 H 1.1010 0.9739 0.0426 0.050 Uiso 1 1 calc R . .
C26 C 0.96320(16) 1.02096(16) 0.11395(9) 0.0409(4) Uani 1 1 d . . .
H26 H 0.9577 1.1074 0.1065 0.049 Uiso 1 1 calc R . .
C27 C 0.88614(15) 0.97590(14) 0.16303(8) 0.0342(3) Uani 1 1 d . . .
H27 H 0.8270 1.0300 0.1889 0.041 Uiso 1 1 calc R . .
C28 C 0.89749(12) 0.85033(13) 0.17337(8) 0.0274(3) Uani 1 1 d . . .
C29 C 0.65307(14) 0.35838(14) 0.38232(7) 0.0287(3) Uani 1 1 d . . .
C30 C 0.78434(15) 0.41029(15) 0.40574(8) 0.0353(3) Uani 1 1 d . . .
H30 H 0.8092 0.5026 0.4301 0.042 Uiso 1 1 calc R . .
C31 C 0.88041(16) 0.32400(17) 0.39288(9) 0.0413(4) Uani 1 1 d . . .
H31 H 0.9721 0.3580 0.4080 0.050 Uiso 1 1 calc R . .
C32 C 0.84284(17) 0.18871(17) 0.35805(9) 0.0432(4) Uani 1 1 d . . .
H32 H 0.9092 0.1309 0.3508 0.052 Uiso 1 1 calc R . .
C33 C 0.71114(17) 0.13688(16) 0.33383(9) 0.0400(4) Uani 1 1 d . . .
H33 H 0.6864 0.0445 0.3097 0.048 Uiso 1 1 calc R . .
C34 C 0.61526(15) 0.22275(14) 0.34547(8) 0.0323(3) Uani 1 1 d . . .
C35 C 0.47073(16) 0.19821(14) 0.32327(8) 0.0337(3) Uani 1 1 d . . .
C36 C 0.38728(18) 0.08319(16) 0.28276(9) 0.0439(4) Uani 1 1 d . . .
H36 H 0.4215 0.0009 0.2667 0.053 Uiso 1 1 calc R . .
C37 C 0.25354(19) 0.09101(19) 0.26630(10) 0.0512(4) Uani 1 1 d . . .
H37 H 0.1957 0.0133 0.2385 0.061 Uiso 1 1 calc R . .
C38 C 0.20296(18) 0.21023(19) 0.28974(10) 0.0507(4) Uani 1 1 d . . .
H38 H 0.1111 0.2137 0.2774 0.061 Uiso 1 1 calc R . .
C39 C 0.28503(16) 0.32510(17) 0.33116(9) 0.0423(4) Uani 1 1 d . . .
H39 H 0.2499 0.4067 0.3478 0.051 Uiso 1 1 calc R . .
C40 C 0.41879(15) 0.31837(14) 0.34763(8) 0.0316(3) Uani 1 1 d . . .
C41 C 0.52982(14) 0.43004(13) 0.38958(7) 0.0280(3) Uani 1 1 d . . .
C42 C 0.50818(13) 0.47986(13) 0.46837(8) 0.0274(3) Uani 1 1 d . . .
C43A C 0.1458(7) 0.7713(9) 0.3419(6) 0.068(2) Uani 0.506(7) 1 d PDU A 1
H43A H 0.1627 0.7922 0.2951 0.102 Uiso 0.506(7) 1 calc PR A 1
H43B H 0.1013 0.8415 0.3714 0.102 Uiso 0.506(7) 1 calc PR A 1
H43C H 0.0884 0.6847 0.3319 0.102 Uiso 0.506(7) 1 calc PR A 1
C43B C 0.1720(7) 0.8183(5) 0.3445(6) 0.0450(13) Uani 0.494(7) 1 d PDU A 2
H43D H 0.2315 0.9015 0.3691 0.068 Uiso 0.494(7) 1 calc PR A 2
H43E H 0.0833 0.8235 0.3613 0.068 Uiso 0.494(7) 1 calc PR A 2
H43F H 0.1651 0.8061 0.2909 0.068 Uiso 0.494(7) 1 calc PR A 2
C44A C 0.2763(5) 0.7642(6) 0.3841(3) 0.0489(11) Uani 0.506(7) 1 d PDU A 1
H44A H 0.3306 0.8508 0.4126 0.059 Uiso 0.506(7) 1 calc PR A 1
C44B C 0.2276(6) 0.7017(6) 0.3636(3) 0.0552(13) Uani 0.494(7) 1 d PDU A 2
H44B H 0.1584 0.6208 0.3455 0.066 Uiso 0.494(7) 1 calc PR A 2
C45A C 0.2010(10) 0.6738(8) 0.4301(5) 0.098(3) Uani 0.506(7) 1 d PDU A 1
H45A H 0.1140 0.6311 0.4029 0.148 Uiso 0.506(7) 1 calc PR A 1
H45B H 0.1879 0.7302 0.4784 0.148 Uiso 0.506(7) 1 calc PR A 1
H45C H 0.2548 0.6046 0.4371 0.148 Uiso 0.506(7) 1 calc PR A 1
C45B C 0.2628(10) 0.7253(9) 0.4510(3) 0.082(2) Uani 0.494(7) 1 d PDU A 2
H45D H 0.2265 0.6454 0.4657 0.123 Uiso 0.494(7) 1 calc PR A 2
H45E H 0.2234 0.8027 0.4772 0.123 Uiso 0.494(7) 1 calc PR A 2
H45F H 0.3599 0.7422 0.4635 0.123 Uiso 0.494(7) 1 calc PR A 2
C46A C 0.6352(8) 0.8883(9) 0.4713(5) 0.101(3) Uani 0.626(5) 1 d PDU B 1
H46A H 0.6493 0.9342 0.4322 0.152 Uiso 0.626(5) 1 calc PR B 1
H46B H 0.6376 0.9548 0.5187 0.152 Uiso 0.626(5) 1 calc PR B 1
H46C H 0.5482 0.8315 0.4597 0.152 Uiso 0.626(5) 1 calc PR B 1
C46B C 0.6217(10) 0.8703(14) 0.4915(7) 0.069(2) Uani 0.374(5) 1 d PDU B 2
H46D H 0.5664 0.7822 0.4775 0.103 Uiso 0.374(5) 1 calc PR B 2
H46E H 0.5775 0.9329 0.4698 0.103 Uiso 0.374(5) 1 calc PR B 2
H46F H 0.6340 0.9039 0.5455 0.103 Uiso 0.374(5) 1 calc PR B 2
C47A C 0.7470(3) 0.8002(4) 0.47640(18) 0.0518(9) Uani 0.626(5) 1 d PDU B 1
H47A H 0.7256 0.7321 0.5047 0.062 Uiso 0.626(5) 1 calc PR B 1
C47B C 0.7583(6) 0.8575(6) 0.4628(3) 0.0503(14) Uani 0.374(5) 1 d PDU B 2
H47B H 0.8059 0.9435 0.4569 0.060 Uiso 0.374(5) 1 calc PR B 2
C48A C 0.8813(4) 0.8880(5) 0.5042(2) 0.0873(17) Uani 0.626(5) 1 d PDU B 1
H48A H 0.9532 0.8326 0.4959 0.131 Uiso 0.626(5) 1 calc PR B 1
H48B H 0.8843 0.9300 0.5573 0.131 Uiso 0.626(5) 1 calc PR B 1
H48C H 0.8926 0.9577 0.4775 0.131 Uiso 0.626(5) 1 calc PR B 1
C48B C 0.8208(9) 0.8108(6) 0.5265(3) 0.073(2) Uani 0.374(5) 1 d PDU B 2
H48D H 0.8149 0.8761 0.5733 0.110 Uiso 0.374(5) 1 calc PR B 2
H48E H 0.9147 0.8027 0.5205 0.110 Uiso 0.374(5) 1 calc PR B 2
H48F H 0.7731 0.7234 0.5269 0.110 Uiso 0.374(5) 1 calc PR B 2

loop_
_atom_site_aniso_label
_atom_site_aniso_U_11
_atom_site_aniso_U_22
_atom_site_aniso_U_33
_atom_site_aniso_U_23
_atom_site_aniso_U_13
_atom_site_aniso_U_12
O13 0.0253(5) 0.0360(5) 0.0284(5) -0.0038(4) 0.0063(4) 0.0103(4)
O16 0.0319(5) 0.0274(5) 0.0255(5) -0.0024(4) -0.0003(4) 0.0049(4)
O41 0.0449(6) 0.0305(5) 0.0331(5) 0.0135(4) 0.0137(4) 0.0160(4)
O44 0.0718(9) 0.0701(9) 0.0476(7) 0.0245(7) 0.0251(6) 0.0473(7)
O47 0.0711(9) 0.0525(8) 0.0370(7) -0.0039(6) 0.0182(6) -0.0001(7)
C1 0.0181(6) 0.0290(7) 0.0290(7) 0.0030(5) 0.0050(5) 0.0052(5)
C2 0.0253(6) 0.0288(7) 0.0416(8) 0.0042(6) 0.0063(6) 0.0040(5)
C3 0.0298(7) 0.0379(8) 0.0515(10) 0.0191(7) 0.0084(6) 0.0075(6)
C4 0.0316(7) 0.0524(9) 0.0368(8) 0.0181(7) 0.0044(6) 0.0070(7)
C5 0.0275(7) 0.0415(8) 0.0292(7) 0.0049(6) 0.0025(5) 0.0039(6)
C6 0.0176(5) 0.0303(7) 0.0269(7) 0.0023(5) 0.0049(5) 0.0044(5)
C7 0.0183(5) 0.0285(7) 0.0284(7) 0.0012(5) 0.0061(5) 0.0045(5)
C8 0.0280(7) 0.0308(7) 0.0337(8) -0.0043(6) 0.0060(6) 0.0017(5)
C9 0.0375(8) 0.0254(7) 0.0535(10) -0.0007(7) 0.0140(7) 0.0020(6)
C10 0.0437(9) 0.0319(8) 0.0513(10) 0.0142(7) 0.0164(7) 0.0096(6)
C11 0.0352(7) 0.0344(7) 0.0339(8) 0.0074(6) 0.0089(6) 0.0100(6)
C12 0.0197(6) 0.0265(6) 0.0280(7) 0.0013(5) 0.0062(5) 0.0048(5)
C13 0.0213(6) 0.0267(6) 0.0256(7) -0.0007(5) 0.0047(5) 0.0064(5)
C14 0.0284(7) 0.0259(6) 0.0254(7) -0.0004(5) 0.0028(5) 0.0060(5)
C15 0.0275(6) 0.0258(6) 0.0253(7) 0.0004(5) 0.0046(5) 0.0065(5)
C16 0.0231(6) 0.0243(6) 0.0261(7) -0.0009(5) 0.0003(5) 0.0048(5)
C17 0.0226(6) 0.0251(6) 0.0289(7) -0.0007(5) -0.0017(5) 0.0043(5)
C18 0.0361(7) 0.0298(7) 0.0333(8) 0.0040(6) 0.0021(6) 0.0059(6)
C19 0.0448(9) 0.0287(7) 0.0484(10) 0.0084(7) -0.0017(7) 0.0082(6)
C20 0.0360(8) 0.0294(8) 0.0646(11) 0.0023(7) 0.0038(7) 0.0134(6)
C21 0.0252(7) 0.0348(8) 0.0557(10) 0.0014(7) 0.0097(6) 0.0077(6)
C22 0.0200(6) 0.0278(7) 0.0357(8) 0.0003(6) 0.0009(5) 0.0024(5)
C23 0.0193(6) 0.0300(7) 0.0343(7) 0.0016(6) 0.0004(5) 0.0015(5)
C24 0.0236(6) 0.0432(8) 0.0412(9) 0.0060(7) 0.0064(6) 0.0018(6)
C25 0.0340(8) 0.0486(9) 0.0421(9) 0.0159(7) 0.0058(7) -0.0021(7)
C26 0.0447(9) 0.0337(8) 0.0443(9) 0.0131(7) 0.0011(7) 0.0011(7)
C27 0.0355(7) 0.0294(7) 0.0356(8) 0.0044(6) 0.0011(6) 0.0068(6)
C28 0.0212(6) 0.0282(7) 0.0282(7) 0.0014(5) -0.0016(5) 0.0013(5)
C29 0.0378(7) 0.0288(7) 0.0231(7) 0.0067(5) 0.0114(5) 0.0142(6)
C30 0.0403(8) 0.0341(7) 0.0342(8) 0.0084(6) 0.0116(6) 0.0126(6)
C31 0.0374(8) 0.0502(9) 0.0415(9) 0.0139(7) 0.0130(7) 0.0169(7)
C32 0.0529(10) 0.0447(9) 0.0404(9) 0.0118(7) 0.0187(7) 0.0298(8)
C33 0.0554(10) 0.0325(8) 0.0354(8) 0.0054(6) 0.0138(7) 0.0208(7)
C34 0.0459(8) 0.0288(7) 0.0249(7) 0.0057(6) 0.0112(6) 0.0139(6)
C35 0.0473(8) 0.0293(7) 0.0251(7) 0.0050(6) 0.0082(6) 0.0099(6)
C36 0.0621(11) 0.0315(8) 0.0343(8) 0.0020(6) 0.0053(7) 0.0056(7)
C37 0.0575(11) 0.0472(10) 0.0414(10) 0.0065(8) -0.0032(8) -0.0065(8)
C38 0.0426(9) 0.0578(11) 0.0481(10) 0.0111(9) -0.0008(8) 0.0018(8)
C39 0.0412(8) 0.0444(9) 0.0412(9) 0.0080(7) 0.0062(7) 0.0111(7)
C40 0.0404(8) 0.0310(7) 0.0235(7) 0.0046(6) 0.0078(6) 0.0077(6)
C41 0.0358(7) 0.0257(6) 0.0253(7) 0.0067(5) 0.0096(5) 0.0119(5)
C42 0.0323(7) 0.0215(6) 0.0304(7) 0.0061(5) 0.0084(5) 0.0102(5)
C43A 0.050(3) 0.097(6) 0.052(3) 0.001(5) 0.003(3) 0.026(4)
C43B 0.037(3) 0.043(3) 0.054(3) 0.005(3) 0.008(2) 0.020(2)
C44A 0.055(2) 0.054(3) 0.041(2) 0.0066(19) 0.0089(17) 0.0291(19)
C44B 0.070(3) 0.055(3) 0.050(2) 0.014(2) 0.023(2) 0.033(2)
C45A 0.153(7) 0.105(6) 0.072(5) 0.045(4) 0.066(4) 0.073(5)
C45B 0.125(6) 0.107(6) 0.046(3) 0.040(3) 0.041(3) 0.082(4)
C46A 0.098(4) 0.094(5) 0.095(6) -0.026(4) 0.028(3) 0.042(4)
C46B 0.082(4) 0.059(4) 0.059(5) -0.003(4) 0.036(3) 0.001(3)
C47A 0.084(2) 0.0425(19) 0.0339(17) 0.0105(14) 0.0230(15) 0.0157(16)
C47B 0.078(3) 0.035(3) 0.036(3) 0.007(2) 0.017(2) -0.001(3)
C48A 0.093(3) 0.090(3) 0.059(2) -0.020(2) -0.010(2) 0.029(2)
C48B 0.122(5) 0.051(3) 0.043(3) 0.011(3) -0.008(3) 0.008(3)

loop_
_atom_type_symbol
_atom_type_description
_atom_type_scat_dispersion_real
_atom_type_scat_dispersion_imag
_atom_type_scat_source
C C 0.0033 0.0016 'International Tables Vol C Tables 4.2.6.8 and 6.1.1.4'
H H 0.0000 0.0000 'International Tables Vol C Tables 4.2.6.8 and 6.1.1.4'
O O 0.0106 0.0060 'International Tables Vol C Tables 4.2.6.8 and 6.1.1.4'

loop_
_geom_angle_atom_site_label_1
_geom_angle_atom_site_label_2
_geom_angle_atom_site_label_3
_geom_angle
_geom_angle_site_symmetry_1
C44B O44 C44A 32.1(2) .
C47A O47 C47B 27.99(18) .
C2 C1 C6 121.17(13) .
C2 C1 C13 128.64(13) .
C6 C1 C13 110.17(12) .
C1 C2 C3 118.30(14) .
C4 C3 C2 120.71(15) .
C3 C4 C5 121.08(15) .
C6 C5 C4 118.43(14) .
C5 C6 C1 120.31(13) .
C5 C6 C7 131.05(13) .
C1 C6 C7 108.63(12) .
C8 C7 C12 119.97(13) .
C8 C7 C6 130.99(13) .
C12 C7 C6 109.01(12) .
C9 C8 C7 118.51(14) .
C10 C9 C8 121.29(14) .
C9 C10 C11 120.45(15) .
C12 C11 C10 118.15(15) .
C11 C12 C7 121.60(13) .
C11 C12 C13 128.34(13) .
C7 C12 C13 110.04(12) .
O13 C13 C14 107.84(11) .
O13 C13 C1 110.51(10) .
C14 C13 C1 112.51(11) .
O13 C13 C12 112.18(11) .
C14 C13 C12 111.67(11) .
C1 C13 C12 102.14(11) .
C15 C14 C13 175.68(14) .
C14 C15 C16 175.96(14) .
O16 C16 C15 111.80(11) .
O16 C16 C28 108.65(11) .
C15 C16 C28 110.50(11) .
O16 C16 C17 114.25(11) .
C15 C16 C17 109.53(11) .
C28 C16 C17 101.64(11) .
C18 C17 C22 121.15(13) .
C18 C17 C16 128.69(13) .
C22 C17 C16 110.16(12) .
C17 C18 C19 118.32(14) .
C20 C19 C18 120.69(15) .
C19 C20 C21 121.13(14) .
C20 C21 C22 118.66(15) .
C21 C22 C17 120.02(14) .
C21 C22 C23 131.09(14) .
C17 C22 C23 108.89(12) .
C24 C23 C28 120.24(14) .
C24 C23 C22 131.13(13) .
C28 C23 C22 108.63(12) .
C25 C24 C23 118.43(14) .
C24 C25 C26 121.22(15) .
C27 C26 C25 120.60(15) .
C28 C27 C26 118.35(14) .
C27 C28 C23 121.15(14) .
C27 C28 C16 128.18(13) .
C23 C28 C16 110.67(12) .
C30 C29 C34 121.38(13) .
C30 C29 C41 128.75(13) .
C34 C29 C41 109.87(13) .
C29 C30 C31 118.31(15) .
C32 C31 C30 120.43(16) .
C33 C32 C31 121.24(14) .
C32 C33 C34 118.57(15) .
C33 C34 C29 120.04(15) .
C33 C34 C35 130.75(14) .
C29 C34 C35 109.19(12) .
C36 C35 C40 120.10(15) .
C36 C35 C34 131.24(14) .
C40 C35 C34 108.62(13) .
C37 C36 C35 118.76(16) .
C38 C37 C36 120.94(17) .
C37 C38 C39 120.73(17) .
C40 C39 C38 118.73(16) .
C39 C40 C35 120.72(15) .
C39 C40 C41 128.98(13) .
C35 C40 C41 110.28(13) .
O41 C41 C42 110.33(11) .
O41 C41 C29 108.72(11) .
C42 C41 C29 111.12(12) .
O41 C41 C40 112.82(12) .
C42 C41 C40 111.62(12) .
C29 C41 C40 101.94(11) .
C42 C42 C41 179.5(2) 2_666
O44 C44A C43A 107.3(6) .
O44 C44A C45A 102.3(5) .
C43A C44A C45A 90.8(8) .
O44 C44B C43B 116.8(5) .
O44 C44B C45B 103.1(5) .
C43B C44B C45B 112.3(7) .
O47 C47A C48A 102.9(3) .
O47 C47A C46A 102.4(4) .
C48A C47A C46A 110.4(5) .
O47 C47B C48B 102.0(4) .
O47 C47B C46B 114.9(7) .
C48B C47B C46B 96.3(7) .

loop_
_geom_bond_atom_site_label_1
_geom_bond_atom_site_label_2
_geom_bond_distance
_geom_bond_site_symmetry_2
O13 C13 1.4447(15) .
O16 C16 1.4195(16) .
O41 C41 1.4305(17) .
O44 C44B 1.344(5) .
O44 C44A 1.410(4) .
O47 C47A 1.445(3) .
O47 C47B 1.471(5) .
C1 C2 1.379(2) .
C1 C6 1.3983(19) .
C1 C13 1.522(2) .
C2 C3 1.390(2) .
C3 C4 1.385(2) .
C4 C5 1.387(2) .
C5 C6 1.386(2) .
C6 C7 1.470(2) .
C7 C8 1.3894(19) .
C7 C12 1.3934(19) .
C8 C9 1.387(2) .
C9 C10 1.382(2) .
C10 C11 1.396(2) .
C11 C12 1.379(2) .
C12 C13 1.5254(18) .
C13 C14 1.4709(18) .
C14 C15 1.1908(19) .
C15 C16 1.4804(18) .
C16 C28 1.520(2) .
C16 C17 1.5328(18) .
C17 C18 1.379(2) .
C17 C22 1.396(2) .
C18 C19 1.396(2) .
C19 C20 1.379(2) .
C20 C21 1.382(2) .
C21 C22 1.392(2) .
C22 C23 1.468(2) .
C23 C24 1.388(2) .
C23 C28 1.3971(19) .
C24 C25 1.383(2) .
C25 C26 1.389(2) .
C26 C27 1.387(2) .
C27 C28 1.383(2) .
C29 C30 1.372(2) .
C29 C34 1.402(2) .
C29 C41 1.5275(18) .
C30 C31 1.396(2) .
C31 C32 1.390(2) .
C32 C33 1.378(3) .
C33 C34 1.390(2) .
C34 C35 1.467(2) .
C35 C36 1.392(2) .
C35 C40 1.399(2) .
C36 C37 1.384(3) .
C37 C38 1.382(3) .
C38 C39 1.390(3) .
C39 C40 1.382(2) .
C40 C41 1.530(2) .
C41 C42 1.4854(19) .
C42 C42 1.190(3) 2_666
C43A C44A 1.508(4) .
C43B C44B 1.503(4) .
C44A C45A 1.598(5) .
C44B C45B 1.602(4) .
C46A C47A 1.550(4) .
C46B C47B 1.535(5) .
C47A C48A 1.525(4) .
C47B C48B 1.520(4) .

loop_
_geom_hbond_atom_site_label_D
_geom_hbond_atom_site_label_H
_geom_hbond_atom_site_label_A
_geom_hbond_distance_DH
_geom_hbond_distance_HA
_geom_hbond_distance_DA
_geom_hbond_angle_DHA
_geom_hbond_site_symmetry_A
O16 H16 O47 0.963(4) 1.749(5) 2.7046(18) 171.1(18) .
O41 H41 O44 0.975(5) 1.724(8) 2.6716(17) 162.8(19) .
O44 H44 O13 0.953(5) 1.867(8) 2.8143(18) 172(4) .
O47 H47 O41 0.968(5) 1.790(6) 2.753(2) 173(2) .
C43A H43A O13 0.98 2.63 3.402(11) 135.6 .
C43B H43E O16 0.98 2.62 3.361(6) 132.5 1_455
C43B H43F O13 0.98 2.58 3.287(10) 128.9 .

loop_
_geom_torsion_atom_site_label_1
_geom_torsion_atom_site_label_2
_geom_torsion_atom_site_label_3
_geom_torsion_atom_site_label_4
_geom_torsion
_geom_torsion_site_symmetry_4
C6 C1 C2 C3 0.26(19) .
C13 C1 C2 C3 -177.50(12) .
C1 C2 C3 C4 -0.6(2) .
C2 C3 C4 C5 0.3(2) .
C3 C4 C5 C6 0.4(2) .
C4 C5 C6 C1 -0.76(19) .
C4 C5 C6 C7 177.72(13) .
C2 C1 C6 C5 0.42(19) .
C13 C1 C6 C5 178.56(11) .
C2 C1 C6 C7 -178.37(11) .
C13 C1 C6 C7 -0.23(13) .
C5 C6 C7 C8 -0.9(2) .
C1 C6 C7 C8 177.68(13) .
C5 C6 C7 C12 -178.98(13) .
C1 C6 C7 C12 -0.37(14) .
C12 C7 C8 C9 0.32(19) .
C6 C7 C8 C9 -177.54(13) .
C7 C8 C9 C10 -0.9(2) .
C8 C9 C10 C11 0.2(2) .
C9 C10 C11 C12 1.0(2) .
C10 C11 C12 C7 -1.6(2) .
C10 C11 C12 C13 176.52(12) .
C8 C7 C12 C11 0.91(19) .
C6 C7 C12 C11 179.21(12) .
C8 C7 C12 C13 -177.49(11) .
C6 C7 C12 C13 0.81(14) .
C2 C1 C13 O13 59.11(17) .
C6 C1 C13 O13 -118.85(11) .
C2 C1 C13 C14 -61.50(17) .
C6 C1 C13 C14 120.54(12) .
C2 C1 C13 C12 178.63(12) .
C6 C1 C13 C12 0.67(13) .
C11 C12 C13 O13 -60.82(17) .
C7 C12 C13 O13 117.44(12) .
C11 C12 C13 C14 60.38(18) .
C7 C12 C13 C14 -121.36(12) .
C11 C12 C13 C1 -179.16(13) .
C7 C12 C13 C1 -0.90(13) .
O13 C13 C14 C15 167(2) .
C1 C13 C14 C15 -71(2) .
C12 C13 C14 C15 43(2) .
C13 C14 C15 C16 4(4) .
C14 C15 C16 O16 -171(2) .
C14 C15 C16 C28 68(2) .
C14 C15 C16 C17 -43(2) .
O16 C16 C17 C18 62.63(18) .
C15 C16 C17 C18 -63.66(18) .
C28 C16 C17 C18 179.44(13) .
O16 C16 C17 C22 -117.89(13) .
C15 C16 C17 C22 115.82(13) .
C28 C16 C17 C22 -1.08(13) .
C22 C17 C18 C19 1.6(2) .
C16 C17 C18 C19 -178.95(13) .
C17 C18 C19 C20 -1.2(2) .
C18 C19 C20 C21 -0.4(3) .
C19 C20 C21 C22 1.6(2) .
C20 C21 C22 C17 -1.2(2) .
C20 C21 C22 C23 177.69(15) .
C18 C17 C22 C21 -0.4(2) .
C16 C17 C22 C21 -179.95(12) .
C18 C17 C22 C23 -179.53(12) .
C16 C17 C22 C23 0.95(15) .
C21 C22 C23 C24 0.1(3) .
C17 C22 C23 C24 179.02(14) .
C21 C22 C23 C28 -179.36(15) .
C17 C22 C23 C28 -0.38(15) .
C28 C23 C24 C25 0.9(2) .
C22 C23 C24 C25 -178.45(14) .
C23 C24 C25 C26 -1.5(2) .
C24 C25 C26 C27 0.6(2) .
C25 C26 C27 C28 0.8(2) .
C26 C27 C28 C23 -1.3(2) .
C26 C27 C28 C16 179.06(13) .
C24 C23 C28 C27 0.5(2) .
C22 C23 C28 C27 179.96(12) .
C24 C23 C28 C16 -179.83(12) .
C22 C23 C28 C16 -0.34(15) .
O16 C16 C28 C27 -58.68(17) .
C15 C16 C28 C27 64.32(17) .
C17 C16 C28 C27 -179.48(13) .
O16 C16 C28 C23 121.65(12) .
C15 C16 C28 C23 -115.35(12) .
C17 C16 C28 C23 0.85(13) .
C34 C29 C30 C31 -0.9(2) .
C41 C29 C30 C31 179.84(14) .
C29 C30 C31 C32 -0.8(2) .
C30 C31 C32 C33 1.5(3) .
C31 C32 C33 C34 -0.5(2) .
C32 C33 C34 C29 -1.1(2) .
C32 C33 C34 C35 176.90(15) .
C30 C29 C34 C33 1.9(2) .
C41 C29 C34 C33 -178.71(13) .
C30 C29 C34 C35 -176.56(13) .
C41 C29 C34 C35 2.86(16) .
C33 C34 C35 C36 -1.7(3) .
C29 C34 C35 C36 176.54(16) .
C33 C34 C35 C40 -179.26(15) .
C29 C34 C35 C40 -1.06(17) .
C40 C35 C36 C37 1.0(2) .
C34 C35 C36 C37 -176.34(16) .
C35 C36 C37 C38 -0.3(3) .
C36 C37 C38 C39 -0.7(3) .
C37 C38 C39 C40 0.9(3) .
C38 C39 C40 C35 -0.2(2) .
C38 C39 C40 C41 177.77(15) .
C36 C35 C40 C39 -0.8(2) .
C34 C35 C40 C39 177.10(14) .
C36 C35 C40 C41 -179.09(13) .
C34 C35 C40 C41 -1.18(16) .
C30 C29 C41 O41 56.66(18) .
C34 C29 C41 O41 -122.71(12) .
C30 C29 C41 C42 -64.95(19) .
C34 C29 C41 C42 115.68(13) .
C30 C29 C41 C40 176.02(14) .
C34 C29 C41 C40 -3.36(14) .
C39 C40 C41 O41 -58.97(19) .
C35 C40 C41 O41 119.13(13) .
C39 C40 C41 C42 65.93(19) .
C35 C40 C41 C42 -115.97(13) .
C39 C40 C41 C29 -175.38(15) .
C35 C40 C41 C29 2.72(15) .
O41 C41 C42 C42 -74(22) 2_666
C29 C41 C42 C42 47(22) 2_666
C40 C41 C42 C42 160(100) 2_666
C44B O44 C44A C43A -43.5(7) .
C44B O44 C44A C45A 51.3(7) .
C44A O44 C44B C43B 65.4(8) .
C44A O44 C44B C45B -58.2(7) .
C47B O47 C47A C48A -60.0(6) .
C47B O47 C47A C46A 54.6(7) .
C47A O47 C47B C48B 34.9(5) .
C47A O47 C47B C46B -68.0(9) .
